data_7707665
loop_
_publ_author_name
'Zhang, Li'
'Montigaud, Vincent'
'Le Guennic, Boris'
'Zhang, Peng'
'Tang, Jinkui'

_publ_section_title
;
 Dysprosium(III) compounds assembled <i>via</i> a versatile ligand
 incorporating salicylic hydrazide and 8-hydroxyquinolin units: syntheses,
 structures and magnetic properties.
;
_journal_issue 27
_journal_name_full 'Dalton transactions (Cambridge, England : 2003)'
_journal_page_first 9457
_journal_page_last 9466
_journal_paper_doi 10.1039/d1dt01525g
_journal_volume 50
_journal_year 2021
_chemical_formula_moiety 'C34 H23 Dy N6 O6, C H4 O'
_chemical_formula_sum 'C35 H27 Dy N6 O7'
_chemical_formula_weight 806.12
_space_group_crystal_system monoclinic
_space_group_IT_number 14
_space_group_name_Hall '-P 2ybc'
_space_group_name_H-M_alt 'P 1 21/c 1'
_atom_sites_solution_hydrogens geom
_audit_creation_date 2021-06-03
_audit_creation_method
;
Olex2 1.3
(compiled 2020.02.04 svn.rd84adfe8 for OlexSys, GUI svn.r6032)
;
_audit_update_record
;
2021-06-11 deposited with the CCDC.	2021-06-11 downloaded from the CCDC.
;
_cell_angle_alpha 90
_cell_angle_beta 109.36
_cell_angle_gamma 90
_cell_formula_units_Z 4
_cell_length_a 12.720(2)
_cell_length_b 21.310(4)
_cell_length_c 12.720(2)
_cell_measurement_reflns_used 7085
_cell_measurement_temperature 296(2)
_cell_measurement_theta_max 26.05
_cell_measurement_theta_min 2.56
_cell_volume 3253.0(9)
_computing_cell_refinement 'SAINT v7.68A (Bruker, 2009)'
_computing_data_collection 'Bruker SMART'
_computing_data_reduction 'SAINT v7.68A (Bruker, 2009)'
_computing_molecular_graphics 'Olex2 1.3 (Dolomanov et al., 2009)'
_computing_publication_material 'Olex2 1.3 (Dolomanov et al., 2009)'
_computing_structure_refinement 'SHELXL 2018/3 (Sheldrick, 2015)'
_computing_structure_solution 'SHELXS-97 (Sheldrick, 1990)'
_diffrn_ambient_temperature 296(2)
_diffrn_measured_fraction_theta_full 0.999
_diffrn_measured_fraction_theta_max 0.994
_diffrn_measurement_device_type 'CCD area detector'
_diffrn_measurement_method 'phi and omega scans'
_diffrn_radiation_monochromator graphite
_diffrn_radiation_type MoK\a
_diffrn_radiation_wavelength 0.71073
_diffrn_reflns_av_R_equivalents 0.0467
_diffrn_reflns_av_unetI/netI 0.0570
_diffrn_reflns_Laue_measured_fraction_full 0.999
_diffrn_reflns_Laue_measured_fraction_max 0.994
_diffrn_reflns_limit_h_max 15
_diffrn_reflns_limit_h_min -15
_diffrn_reflns_limit_k_max 12
_diffrn_reflns_limit_k_min -26
_diffrn_reflns_limit_l_max 15
_diffrn_reflns_limit_l_min -14
_diffrn_reflns_number 17598
_diffrn_reflns_point_group_measured_fraction_full 0.999
_diffrn_reflns_point_group_measured_fraction_max 0.994
_diffrn_reflns_theta_full 25.242
_diffrn_reflns_theta_max 26.107
_diffrn_reflns_theta_min 1.911
_diffrn_source_current 35.0
_diffrn_source_power 1.575
_diffrn_source_voltage 45.0
_exptl_absorpt_coefficient_mu 2.357
_exptl_absorpt_correction_T_max 0.654
_exptl_absorpt_correction_T_min 0.630
_exptl_absorpt_correction_type multi-scan
_exptl_absorpt_process_details '(Sadabs; bruker, 2000)'
_exptl_crystal_colour dark-red
_exptl_crystal_density_diffrn 1.646
_exptl_crystal_density_method 'not measured'
_exptl_crystal_description block
_exptl_crystal_F_000 1604
_exptl_crystal_size_max 0.2
_exptl_crystal_size_mid 0.18
_exptl_crystal_size_min 0.18
_refine_diff_density_max 1.327
_refine_diff_density_min -0.890
_refine_diff_density_rms 0.119
_refine_ls_extinction_method none
_refine_ls_goodness_of_fit_ref 1.017
_refine_ls_hydrogen_treatment constr
_refine_ls_matrix_type full
_refine_ls_number_parameters 446
_refine_ls_number_reflns 6420
_refine_ls_number_restraints 0
_refine_ls_restrained_S_all 1.017
_refine_ls_R_factor_all 0.0557
_refine_ls_R_factor_gt 0.0358
_refine_ls_shift/su_max 0.001
_refine_ls_shift/su_mean 0.000
_refine_ls_structure_factor_coef Fsqd
_refine_ls_weighting_details 'w=1/[\s^2^(Fo^2^)+(0.0354P)^2^+2.7939P] where P=(Fo^2^+2Fc^2^)/3'
_refine_ls_weighting_scheme calc
_refine_ls_wR_factor_gt 0.0767
_refine_ls_wR_factor_ref 0.0853
_reflns_Friedel_coverage 0.000
_reflns_number_gt 4855
_reflns_number_total 6420
_reflns_threshold_expression 'I > 2\s(I)'
_cod_data_source_file d1dt01525g2.cif
_cod_data_source_block 1dy
_cod_depositor_comments 'Adding full bibliography for 7707665--7707669.cif.'
_cod_original_cell_volume 3252.8(9)
_cod_database_code 7707665
_shelx_shelxl_version_number 2018/3
_shelx_space_group_comment
;
The symmetry employed for this shelxl refinement is uniquely defined
by the following loop, which should always be used as a source of
symmetry information in preference to the above space-group names.
They are only intended as comments.
;
_olex2_refinement_description
;
1. Fixed Uiso
 At 1.2 times of:
  All C(H) groups, All N(H) groups
 At 1.5 times of:
  All C(H,H,H) groups, All O(H) groups
2.a Aromatic/amide H refined with riding coordinates:
 N3(H3A), C2(H2), C3(H3B), C4(H4), C7(H7), C8(H8), C10(H10), C13(H13),
 C14(H14), C15(H15), C16(H16), C19(H19), C20(H20), C21(H21), C24(H24), C25(H25),
  C27(H27), C30(H30), C31(H31), C32(H32), C33(H33)
2.b Idealised Me refined as rotating group:
 C35(H35A,H35B,H35C)
2.c Idealised tetrahedral OH refined as rotating group:
 O3(H3), O6(H6), O7(H7A)
;
_olex2_submission_special_instructions 'No special instructions were received'

loop_
_space_group_symop_operation_xyz
'x, y, z'
'-x, y+1/2, -z+1/2'
'-x, -y, -z'
'x, -y-1/2, z-1/2'

loop_
_atom_site_label
_atom_site_type_symbol
_atom_site_fract_x
_atom_site_fract_y
_atom_site_fract_z
_atom_site_U_iso_or_equiv
_atom_site_adp_type
_atom_site_occupancy
_atom_site_site_symmetry_order
_atom_site_calc_flag
_atom_site_refinement_flags_posn
_atom_site_refinement_flags_adp
_atom_site_refinement_flags_occupancy
_atom_site_disorder_assembly
_atom_site_disorder_group
Dy1 Dy 0.34154(2) 0.41491(2) 0.73476(2) 0.02040(8) Uani 1 1 d . . . . .
O1 O 0.1846(3) 0.36736(15) 0.7446(2) 0.0254(7) Uani 1 1 d . . . . .
O2 O 0.4841(3) 0.48909(15) 0.7372(2) 0.0267(7) Uani 1 1 d . . . . .
O3 O 0.7006(3) 0.48382(15) 0.5546(3) 0.0297(8) Uani 1 1 d . . . . .
H3 H 0.725785 0.495025 0.505990 0.044 Uiso 1 1 calc R U . . .
O4 O 0.2306(3) 0.48405(15) 0.6000(2) 0.0267(7) Uani 1 1 d . . . . .
O5 O 0.4719(3) 0.34087(15) 0.8279(2) 0.0279(8) Uani 1 1 d . . . . .
O6 O 0.6098(3) 0.31892(19) 1.1750(3) 0.0445(10) Uani 1 1 d . . . . .
H6 H 0.572054 0.348058 1.140015 0.067 Uiso 1 1 calc R U . . .
O7 O 1.0448(7) 0.4130(3) 0.8595(6) 0.124(3) Uani 1 1 d . . . . .
H7A H 1.081671 0.406587 0.818514 0.186 Uiso 1 1 calc R U . . .
N1 N 0.2847(3) 0.32605(17) 0.6052(3) 0.0204(8) Uani 1 1 d . . . . .
N2 N 0.4506(3) 0.39519(17) 0.6033(3) 0.0217(8) Uani 1 1 d . . . . .
N3 N 0.5334(3) 0.43721(18) 0.6068(3) 0.0234(9) Uani 1 1 d . . . . .
H3A H 0.575657 0.432545 0.566747 0.028 Uiso 1 1 calc R U . . .
N4 N 0.2738(3) 0.50347(18) 0.8153(3) 0.0231(9) Uani 1 1 d . . . . .
N5 N 0.4116(3) 0.42199(17) 0.9405(3) 0.0230(9) Uani 1 1 d . . . . .
N6 N 0.4878(3) 0.37866(19) 1.0019(3) 0.0268(9) Uani 1 1 d . . . . .
C1 C 0.1353(4) 0.3207(2) 0.6781(4) 0.0236(10) Uani 1 1 d . . . . .
C2 C 0.0339(4) 0.2940(2) 0.6713(4) 0.0293(11) Uani 1 1 d . . . . .
H2 H -0.004130 0.308467 0.717606 0.035 Uiso 1 1 calc R U . . .
C3 C -0.0122(4) 0.2453(2) 0.5958(4) 0.0335(12) Uani 1 1 d . . . . .
H3B H -0.081407 0.229251 0.591716 0.040 Uiso 1 1 calc R U . . .
C4 C 0.0414(4) 0.2206(2) 0.5278(4) 0.0317(12) Uani 1 1 d . . . . .
H4 H 0.009488 0.187620 0.480058 0.038 Uiso 1 1 calc R U . . .
C5 C 0.1443(4) 0.2452(2) 0.5304(4) 0.0258(11) Uani 1 1 d . . . . .
C6 C 0.1900(4) 0.2965(2) 0.6039(3) 0.0217(10) Uani 1 1 d . . . . .
C7 C 0.2078(4) 0.2251(2) 0.4630(4) 0.0291(11) Uani 1 1 d . . . . .
H7 H 0.183535 0.190872 0.415823 0.035 Uiso 1 1 calc R U . . .
C8 C 0.3033(4) 0.2552(2) 0.4667(4) 0.0276(11) Uani 1 1 d . . . . .
H8 H 0.344423 0.241586 0.422715 0.033 Uiso 1 1 calc R U . . .
C9 C 0.3392(4) 0.3075(2) 0.5383(4) 0.0240(10) Uani 1 1 d . . . . .
C10 C 0.4340(4) 0.3469(2) 0.5404(4) 0.0253(11) Uani 1 1 d . . . . .
H10 H 0.479504 0.337462 0.498458 0.030 Uiso 1 1 calc R U . . .
C11 C 0.5446(4) 0.4865(2) 0.6770(3) 0.0225(10) Uani 1 1 d . . . . .
C12 C 0.6262(4) 0.5351(2) 0.6804(4) 0.0267(11) Uani 1 1 d . . . . .
C13 C 0.6252(5) 0.5888(2) 0.7438(4) 0.0337(12) Uani 1 1 d . . . . .
H13 H 0.570005 0.593287 0.776295 0.040 Uiso 1 1 calc R U . . .
C14 C 0.7052(5) 0.6353(3) 0.7590(4) 0.0458(15) Uani 1 1 d . . . . .
H14 H 0.703764 0.670653 0.801342 0.055 Uiso 1 1 calc R U . . .
C15 C 0.7874(5) 0.6285(3) 0.7105(4) 0.0397(14) Uani 1 1 d . . . . .
H15 H 0.843486 0.658476 0.723452 0.048 Uiso 1 1 calc R U . . .
C16 C 0.7865(4) 0.5780(2) 0.6435(4) 0.0335(12) Uani 1 1 d . . . . .
H16 H 0.841357 0.574447 0.610435 0.040 Uiso 1 1 calc R U . . .
C17 C 0.7049(4) 0.5321(2) 0.6244(4) 0.0255(11) Uani 1 1 d . . . . .
C18 C 0.1775(4) 0.5322(2) 0.6289(4) 0.0244(10) Uani 1 1 d . . . . .
C19 C 0.1025(4) 0.5707(2) 0.5553(4) 0.0303(12) Uani 1 1 d . . . . .
H19 H 0.083234 0.563261 0.479225 0.036 Uiso 1 1 calc R U . . .
C20 C 0.0540(4) 0.6215(2) 0.5932(4) 0.0337(12) Uani 1 1 d . . . . .
H20 H 0.004588 0.647565 0.541219 0.040 Uiso 1 1 calc R U . . .
C21 C 0.0775(4) 0.6337(3) 0.7041(4) 0.0343(12) Uani 1 1 d . . . . .
H21 H 0.045208 0.667849 0.727134 0.041 Uiso 1 1 calc R U . . .
C22 C 0.1514(4) 0.5938(2) 0.7835(4) 0.0282(11) Uani 1 1 d . . . . .
C23 C 0.2007(4) 0.5438(2) 0.7449(4) 0.0251(11) Uani 1 1 d . . . . .
C24 C 0.1808(5) 0.6008(2) 0.8997(4) 0.0386(14) Uani 1 1 d . . . . .
H24 H 0.149855 0.633189 0.928795 0.046 Uiso 1 1 calc R U . . .
C25 C 0.2543(5) 0.5605(2) 0.9695(4) 0.0376(13) Uani 1 1 d . . . . .
H25 H 0.273609 0.565212 1.046324 0.045 Uiso 1 1 calc R U . . .
C26 C 0.3005(4) 0.5121(2) 0.9251(4) 0.0259(11) Uani 1 1 d . . . . .
C27 C 0.3807(4) 0.4666(2) 0.9918(4) 0.0282(11) Uani 1 1 d . . . . .
H27 H 0.408639 0.469775 1.069078 0.034 Uiso 1 1 calc R U . . .
C28 C 0.5125(4) 0.3382(2) 0.9341(4) 0.0254(11) Uani 1 1 d . . . . .
C29 C 0.5885(4) 0.2864(2) 0.9878(4) 0.0265(11) Uani 1 1 d . . . . .
C30 C 0.6160(4) 0.2417(2) 0.9208(4) 0.0315(12) Uani 1 1 d . . . . .
H30 H 0.587528 0.246180 0.843779 0.038 Uiso 1 1 calc R U . . .
C31 C 0.6844(4) 0.1906(2) 0.9654(4) 0.0362(13) Uani 1 1 d . . . . .
H31 H 0.702154 0.161467 0.919413 0.043 Uiso 1 1 calc R U . . .
C32 C 0.7251(4) 0.1845(3) 1.0793(5) 0.0390(13) Uani 1 1 d . . . . .
H32 H 0.770234 0.150367 1.110566 0.047 Uiso 1 1 calc R U . . .
C33 C 0.7007(4) 0.2274(3) 1.1478(4) 0.0375(13) Uani 1 1 d . . . . .
H33 H 0.730071 0.222330 1.224673 0.045 Uiso 1 1 calc R U . . .
C34 C 0.6322(4) 0.2787(2) 1.1037(4) 0.0313(12) Uani 1 1 d . . . . .
C35 C 0.9694(8) 0.4550(4) 0.8148(9) 0.123(4) Uani 1 1 d . . . . .
H35A H 0.986290 0.492736 0.858394 0.184 Uiso 1 1 calc R U . . .
H35B H 0.897778 0.439540 0.812521 0.184 Uiso 1 1 calc R U . . .
H35C H 0.968296 0.463771 0.740417 0.184 Uiso 1 1 calc R U . . .

loop_
_atom_site_aniso_label
_atom_site_aniso_U_11
_atom_site_aniso_U_22
_atom_site_aniso_U_33
_atom_site_aniso_U_23
_atom_site_aniso_U_13
_atom_site_aniso_U_12
Dy1 0.02644(13) 0.01932(12) 0.01805(11) -0.00082(10) 0.01088(9) -0.00028(10)
O1 0.0324(19) 0.0229(18) 0.0269(16) -0.0028(14) 0.0180(15) -0.0036(15)
O2 0.0357(19) 0.0273(19) 0.0214(16) -0.0036(14) 0.0152(15) -0.0040(16)
O3 0.035(2) 0.0295(19) 0.0308(18) 0.0018(16) 0.0197(16) -0.0034(16)
O4 0.0345(19) 0.0260(18) 0.0221(16) 0.0012(14) 0.0128(14) 0.0049(15)
O5 0.039(2) 0.0267(18) 0.0189(16) 0.0009(14) 0.0112(15) 0.0081(16)
O6 0.058(3) 0.048(3) 0.0256(18) 0.0068(18) 0.0115(18) 0.019(2)
O7 0.180(7) 0.099(5) 0.149(6) 0.043(5) 0.130(6) 0.051(5)
N1 0.022(2) 0.021(2) 0.0202(18) 0.0017(16) 0.0095(16) -0.0004(17)
N2 0.025(2) 0.019(2) 0.0215(19) -0.0019(16) 0.0092(17) -0.0020(17)
N3 0.027(2) 0.026(2) 0.0221(19) -0.0022(17) 0.0138(17) -0.0031(18)
N4 0.029(2) 0.021(2) 0.0196(19) 0.0008(17) 0.0094(17) -0.0027(18)
N5 0.027(2) 0.021(2) 0.0224(19) 0.0003(17) 0.0104(17) -0.0007(18)
N6 0.033(2) 0.029(2) 0.0185(19) 0.0045(18) 0.0094(17) 0.0069(19)
C1 0.026(3) 0.021(3) 0.023(2) 0.006(2) 0.008(2) -0.004(2)
C2 0.034(3) 0.029(3) 0.029(3) 0.004(2) 0.016(2) -0.001(2)
C3 0.033(3) 0.026(3) 0.044(3) 0.004(2) 0.016(2) -0.006(2)
C4 0.037(3) 0.018(3) 0.038(3) 0.001(2) 0.010(2) -0.006(2)
C5 0.031(3) 0.019(2) 0.027(2) 0.004(2) 0.008(2) 0.001(2)
C6 0.028(3) 0.019(2) 0.017(2) 0.0038(19) 0.0047(19) -0.003(2)
C7 0.039(3) 0.022(3) 0.027(3) -0.006(2) 0.012(2) -0.001(2)
C8 0.031(3) 0.028(3) 0.026(2) -0.008(2) 0.012(2) 0.000(2)
C9 0.025(3) 0.024(3) 0.023(2) 0.000(2) 0.007(2) 0.001(2)
C10 0.030(3) 0.028(3) 0.021(2) -0.004(2) 0.014(2) 0.001(2)
C11 0.030(3) 0.020(2) 0.016(2) 0.0021(19) 0.006(2) 0.004(2)
C12 0.030(3) 0.027(3) 0.024(2) 0.002(2) 0.009(2) -0.005(2)
C13 0.045(3) 0.033(3) 0.028(3) -0.002(2) 0.018(2) -0.003(3)
C14 0.061(4) 0.043(4) 0.037(3) -0.013(3) 0.021(3) -0.026(3)
C15 0.046(3) 0.037(3) 0.035(3) -0.001(3) 0.011(3) -0.020(3)
C16 0.029(3) 0.041(3) 0.031(3) 0.003(2) 0.009(2) -0.011(3)
C17 0.028(3) 0.026(3) 0.020(2) 0.002(2) 0.004(2) -0.002(2)
C18 0.027(3) 0.020(2) 0.029(2) 0.001(2) 0.013(2) -0.004(2)
C19 0.028(3) 0.037(3) 0.026(2) 0.001(2) 0.009(2) 0.004(2)
C20 0.029(3) 0.034(3) 0.036(3) 0.009(2) 0.008(2) 0.011(2)
C21 0.034(3) 0.032(3) 0.039(3) 0.000(3) 0.015(2) 0.008(2)
C22 0.033(3) 0.019(3) 0.036(3) 0.000(2) 0.016(2) 0.003(2)
C23 0.027(3) 0.024(3) 0.027(2) 0.004(2) 0.011(2) 0.000(2)
C24 0.057(4) 0.030(3) 0.032(3) -0.004(2) 0.019(3) 0.015(3)
C25 0.055(4) 0.033(3) 0.025(3) -0.001(2) 0.015(3) 0.013(3)
C26 0.036(3) 0.023(3) 0.022(2) -0.004(2) 0.013(2) 0.001(2)
C27 0.039(3) 0.027(3) 0.021(2) -0.003(2) 0.013(2) -0.003(2)
C28 0.028(3) 0.024(3) 0.028(3) 0.002(2) 0.015(2) -0.001(2)
C29 0.027(3) 0.025(3) 0.031(3) 0.005(2) 0.013(2) 0.001(2)
C30 0.031(3) 0.032(3) 0.036(3) 0.000(2) 0.017(2) -0.003(2)
C31 0.033(3) 0.032(3) 0.050(3) 0.002(3) 0.022(3) 0.006(3)
C32 0.032(3) 0.030(3) 0.056(4) 0.012(3) 0.016(3) 0.011(2)
C33 0.034(3) 0.045(3) 0.031(3) 0.011(3) 0.008(2) 0.006(3)
C34 0.035(3) 0.033(3) 0.027(3) 0.006(2) 0.013(2) 0.004(2)
C35 0.087(7) 0.087(7) 0.191(11) 0.031(8) 0.042(7) 0.028(6)

loop_
_atom_type_symbol
_atom_type_description
_atom_type_scat_dispersion_real
_atom_type_scat_dispersion_imag
_atom_type_scat_source
C C 0.0033 0.0016 'International Tables Vol C Tables 4.2.6.8 and 6.1.1.4'
H H 0.0000 0.0000 'International Tables Vol C Tables 4.2.6.8 and 6.1.1.4'
N N 0.0061 0.0033 'International Tables Vol C Tables 4.2.6.8 and 6.1.1.4'
O O 0.0106 0.0060 'International Tables Vol C Tables 4.2.6.8 and 6.1.1.4'
Dy Dy -0.1892 4.4098 'International Tables Vol C Tables 4.2.6.8 and 6.1.1.4'

loop_
_geom_angle_atom_site_label_1
_geom_angle_atom_site_label_2
_geom_angle_atom_site_label_3
_geom_angle
_geom_angle_site_symmetry_1
_geom_angle_site_symmetry_3
_geom_angle_publ_flag
O1 Dy1 O2 164.76(11) . . ?
O1 Dy1 O4 89.65(11) . . ?
O1 Dy1 O5 99.26(11) . . ?
O1 Dy1 N1 68.03(11) . . ?
O1 Dy1 N2 130.02(11) . . ?
O1 Dy1 N4 83.27(12) . . ?
O1 Dy1 N5 89.07(11) . . ?
O2 Dy1 N1 124.74(11) . . ?
O2 Dy1 N2 62.70(11) . . ?
O2 Dy1 N4 81.69(11) . . ?
O2 Dy1 N5 86.58(11) . . ?
O4 Dy1 O2 82.21(11) . . ?
O4 Dy1 N1 91.25(11) . . ?
O4 Dy1 N2 87.15(11) . . ?
O4 Dy1 N4 67.02(11) . . ?
O4 Dy1 N5 130.81(11) . . ?
O5 Dy1 O2 91.86(12) . . ?
O5 Dy1 O4 163.66(10) . . ?
O5 Dy1 N1 79.59(11) . . ?
O5 Dy1 N2 76.62(11) . . ?
O5 Dy1 N4 127.37(11) . . ?
O5 Dy1 N5 63.49(11) . . ?
N1 Dy1 N2 62.20(12) . . ?
N1 Dy1 N5 132.81(12) . . ?
N4 Dy1 N1 144.34(12) . . ?
N4 Dy1 N2 138.79(12) . . ?
N4 Dy1 N5 64.00(12) . . ?
N5 Dy1 N2 128.58(12) . . ?
C1 O1 Dy1 122.5(3) . . ?
C11 O2 Dy1 125.2(3) . . ?
C17 O3 H3 109.5 . . ?
C18 O4 Dy1 121.0(3) . . ?
C28 O5 Dy1 122.9(3) . . ?
C34 O6 H6 109.5 . . ?
C35 O7 H7A 109.5 . . ?
C6 N1 Dy1 115.4(3) . . ?
C9 N1 Dy1 124.2(3) . . ?
C9 N1 C6 120.4(4) . . ?
N3 N2 Dy1 116.9(2) . . ?
C10 N2 Dy1 122.3(3) . . ?
C10 N2 N3 120.7(4) . . ?
N2 N3 H3A 122.0 . . ?
C11 N3 N2 116.0(4) . . ?
C11 N3 H3A 122.0 . . ?
C23 N4 Dy1 118.2(3) . . ?
C26 N4 Dy1 122.9(3) . . ?
C26 N4 C23 118.8(4) . . ?
N6 N5 Dy1 119.8(3) . . ?
C27 N5 Dy1 121.2(3) . . ?
C27 N5 N6 118.9(4) . . ?
C28 N6 N5 109.9(4) . . ?
O1 C1 C2 125.7(4) . . ?
O1 C1 C6 117.3(4) . . ?
C2 C1 C6 116.9(4) . . ?
C1 C2 H2 119.5 . . ?
C1 C2 C3 121.0(4) . . ?
C3 C2 H2 119.5 . . ?
C2 C3 H3B 118.9 . . ?
C4 C3 C2 122.2(5) . . ?
C4 C3 H3B 118.9 . . ?
C3 C4 H4 120.1 . . ?
C3 C4 C5 119.9(5) . . ?
C5 C4 H4 120.1 . . ?
C4 C5 C6 118.4(4) . . ?
C4 C5 C7 125.8(4) . . ?
C7 C5 C6 115.8(4) . . ?
N1 C6 C1 116.5(4) . . ?
N1 C6 C5 122.0(4) . . ?
C5 C6 C1 121.5(4) . . ?
C5 C7 H7 119.5 . . ?
C8 C7 C5 121.0(4) . . ?
C8 C7 H7 119.5 . . ?
C7 C8 H8 120.4 . . ?
C7 C8 C9 119.1(4) . . ?
C9 C8 H8 120.4 . . ?
N1 C9 C8 121.5(4) . . ?
N1 C9 C10 114.8(4) . . ?
C8 C9 C10 123.5(4) . . ?
N2 C10 C9 116.0(4) . . ?
N2 C10 H10 122.0 . . ?
C9 C10 H10 122.0 . . ?
O2 C11 N3 119.0(4) . . ?
O2 C11 C12 121.6(4) . . ?
N3 C11 C12 119.3(4) . . ?
C13 C12 C11 117.1(4) . . ?
C13 C12 C17 118.1(4) . . ?
C17 C12 C11 124.8(4) . . ?
C12 C13 H13 119.5 . . ?
C14 C13 C12 121.1(5) . . ?
C14 C13 H13 119.5 . . ?
C13 C14 H14 120.3 . . ?
C15 C14 C13 119.4(5) . . ?
C15 C14 H14 120.3 . . ?
C14 C15 H15 119.8 . . ?
C16 C15 C14 120.4(5) . . ?
C16 C15 H15 119.8 . . ?
C15 C16 H16 119.5 . . ?
C15 C16 C17 121.0(5) . . ?
C17 C16 H16 119.5 . . ?
O3 C17 C12 119.2(4) . . ?
O3 C17 C16 121.2(4) . . ?
C16 C17 C12 119.6(5) . . ?
O4 C18 C19 124.8(4) . . ?
O4 C18 C23 117.7(4) . . ?
C19 C18 C23 117.4(4) . . ?
C18 C19 H19 119.6 . . ?
C18 C19 C20 120.9(4) . . ?
C20 C19 H19 119.6 . . ?
C19 C20 H20 119.1 . . ?
C21 C20 C19 121.9(5) . . ?
C21 C20 H20 119.1 . . ?
C20 C21 H21 120.3 . . ?
C20 C21 C22 119.3(5) . . ?
C22 C21 H21 120.3 . . ?
C23 C22 C21 118.3(4) . . ?
C23 C22 C24 117.0(4) . . ?
C24 C22 C21 124.7(5) . . ?
N4 C23 C18 115.5(4) . . ?
N4 C23 C22 122.4(4) . . ?
C22 C23 C18 122.0(4) . . ?
C22 C24 H24 119.8 . . ?
C25 C24 C22 120.3(5) . . ?
C25 C24 H24 119.8 . . ?
C24 C25 H25 120.3 . . ?
C24 C25 C26 119.5(5) . . ?
C26 C25 H25 120.3 . . ?
N4 C26 C25 122.0(4) . . ?
N4 C26 C27 113.8(4) . . ?
C25 C26 C27 124.2(4) . . ?
N5 C27 C26 117.9(4) . . ?
N5 C27 H27 121.0 . . ?
C26 C27 H27 121.0 . . ?
O5 C28 N6 123.9(4) . . ?
O5 C28 C29 119.8(4) . . ?
N6 C28 C29 116.3(4) . . ?
C30 C29 C28 119.0(4) . . ?
C30 C29 C34 117.9(4) . . ?
C34 C29 C28 123.1(4) . . ?
C29 C30 H30 118.8 . . ?
C31 C30 C29 122.3(5) . . ?
C31 C30 H30 118.8 . . ?
C30 C31 H31 121.0 . . ?
C32 C31 C30 118.0(5) . . ?
C32 C31 H31 121.0 . . ?
C31 C32 H32 119.2 . . ?
C33 C32 C31 121.5(5) . . ?
C33 C32 H32 119.2 . . ?
C32 C33 H33 119.6 . . ?
C32 C33 C34 120.7(5) . . ?
C34 C33 H33 119.6 . . ?
O6 C34 C29 122.3(4) . . ?
O6 C34 C33 118.2(4) . . ?
C33 C34 C29 119.5(5) . . ?
O7 C35 H35A 109.5 . . ?
O7 C35 H35B 109.5 . . ?
O7 C35 H35C 109.5 . . ?
H35A C35 H35B 109.5 . . ?
H35A C35 H35C 109.5 . . ?
H35B C35 H35C 109.5 . . ?

loop_
_geom_bond_atom_site_label_1
_geom_bond_atom_site_label_2
_geom_bond_distance
_geom_bond_site_symmetry_2
_geom_bond_publ_flag
Dy1 O1 2.279(3) . ?
Dy1 O2 2.398(3) . ?
Dy1 O4 2.344(3) . ?
Dy1 O5 2.311(3) . ?
Dy1 N1 2.457(4) . ?
Dy1 N2 2.536(4) . ?
Dy1 N4 2.437(4) . ?
Dy1 N5 2.474(4) . ?
O1 C1 1.321(5) . ?
O2 C11 1.254(5) . ?
O3 H3 0.8200 . ?
O3 C17 1.349(5) . ?
O4 C18 1.344(5) . ?
O5 C28 1.277(5) . ?
O6 H6 0.8200 . ?
O6 C34 1.346(6) . ?
O7 H7A 0.8200 . ?
O7 C35 1.296(9) . ?
N1 C6 1.354(5) . ?
N1 C9 1.323(5) . ?
N2 N3 1.372(5) . ?
N2 C10 1.277(5) . ?
N3 H3A 0.8600 . ?
N3 C11 1.355(5) . ?
N4 C23 1.362(6) . ?
N4 C26 1.336(5) . ?
N5 N6 1.378(5) . ?
N5 C27 1.286(6) . ?
N6 C28 1.330(6) . ?
C1 C2 1.386(6) . ?
C1 C6 1.442(6) . ?
C2 H2 0.9300 . ?
C2 C3 1.403(7) . ?
C3 H3B 0.9300 . ?
C3 C4 1.371(7) . ?
C4 H4 0.9300 . ?
C4 C5 1.400(6) . ?
C5 C6 1.430(6) . ?
C5 C7 1.424(6) . ?
C7 H7 0.9300 . ?
C7 C8 1.361(6) . ?
C8 H8 0.9300 . ?
C8 C9 1.415(6) . ?
C9 C10 1.464(6) . ?
C10 H10 0.9300 . ?
C11 C12 1.458(6) . ?
C12 C13 1.401(7) . ?
C12 C17 1.409(6) . ?
C13 H13 0.9300 . ?
C13 C14 1.387(7) . ?
C14 H14 0.9300 . ?
C14 C15 1.386(8) . ?
C15 H15 0.9300 . ?
C15 C16 1.370(7) . ?
C16 H16 0.9300 . ?
C16 C17 1.388(6) . ?
C18 C19 1.367(6) . ?
C18 C23 1.428(6) . ?
C19 H19 0.9300 . ?
C19 C20 1.407(7) . ?
C20 H20 0.9300 . ?
C20 C21 1.367(7) . ?
C21 H21 0.9300 . ?
C21 C22 1.413(7) . ?
C22 C23 1.403(6) . ?
C22 C24 1.407(7) . ?
C24 H24 0.9300 . ?
C24 C25 1.360(7) . ?
C25 H25 0.9300 . ?
C25 C26 1.397(6) . ?
C26 C27 1.459(7) . ?
C27 H27 0.9300 . ?
C28 C29 1.476(6) . ?
C29 C30 1.399(6) . ?
C29 C34 1.403(6) . ?
C30 H30 0.9300 . ?
C30 C31 1.392(7) . ?
C31 H31 0.9300 . ?
C31 C32 1.374(7) . ?
C32 H32 0.9300 . ?
C32 C33 1.369(7) . ?
C33 H33 0.9300 . ?
C33 C34 1.393(7) . ?
C35 H35A 0.9600 . ?
C35 H35B 0.9600 . ?
C35 H35C 0.9600 . ?

loop_
_geom_torsion_atom_site_label_1
_geom_torsion_atom_site_label_2
_geom_torsion_atom_site_label_3
_geom_torsion_atom_site_label_4
_geom_torsion
_geom_torsion_site_symmetry_1
_geom_torsion_site_symmetry_2
_geom_torsion_site_symmetry_3
_geom_torsion_site_symmetry_4
_geom_torsion_publ_flag
Dy1 O1 C1 C2 -172.9(3) . . . . ?
Dy1 O1 C1 C6 5.4(5) . . . . ?
Dy1 O2 C11 N3 -2.5(6) . . . . ?
Dy1 O2 C11 C12 177.3(3) . . . . ?
Dy1 O4 C18 C19 -172.9(4) . . . . ?
Dy1 O4 C18 C23 6.8(5) . . . . ?
Dy1 O5 C28 N6 -2.7(6) . . . . ?
Dy1 O5 C28 C29 175.0(3) . . . . ?
Dy1 N1 C6 C1 -0.1(5) . . . . ?
Dy1 N1 C6 C5 178.0(3) . . . . ?
Dy1 N1 C9 C8 178.9(3) . . . . ?
Dy1 N1 C9 C10 -4.3(5) . . . . ?
Dy1 N2 N3 C11 -2.8(5) . . . . ?
Dy1 N2 C10 C9 7.2(5) . . . . ?
Dy1 N4 C23 C18 -4.5(5) . . . . ?
Dy1 N4 C23 C22 175.7(3) . . . . ?
Dy1 N4 C26 C25 -175.2(4) . . . . ?
Dy1 N4 C26 C27 4.6(6) . . . . ?
Dy1 N5 N6 C28 0.7(5) . . . . ?
Dy1 N5 C27 C26 1.7(6) . . . . ?
O1 C1 C2 C3 178.6(4) . . . . ?
O1 C1 C6 N1 -3.2(6) . . . . ?
O1 C1 C6 C5 178.6(4) . . . . ?
O2 C11 C12 C13 -7.5(7) . . . . ?
O2 C11 C12 C17 172.9(4) . . . . ?
O4 C18 C19 C20 -177.6(4) . . . . ?
O4 C18 C23 N4 -1.3(6) . . . . ?
O4 C18 C23 C22 178.5(4) . . . . ?
O5 C28 C29 C30 1.0(7) . . . . ?
O5 C28 C29 C34 -177.0(5) . . . . ?
N1 C9 C10 N2 -2.0(6) . . . . ?
N2 N3 C11 O2 3.5(6) . . . . ?
N2 N3 C11 C12 -176.3(4) . . . . ?
N3 N2 C10 C9 -176.4(4) . . . . ?
N3 C11 C12 C13 172.3(4) . . . . ?
N3 C11 C12 C17 -7.3(7) . . . . ?
N4 C26 C27 N5 -4.0(6) . . . . ?
N5 N6 C28 O5 1.2(6) . . . . ?
N5 N6 C28 C29 -176.6(4) . . . . ?
N6 N5 C27 C26 179.7(4) . . . . ?
N6 C28 C29 C30 178.8(4) . . . . ?
N6 C28 C29 C34 0.9(7) . . . . ?
C1 C2 C3 C4 2.0(7) . . . . ?
C2 C1 C6 N1 175.2(4) . . . . ?
C2 C1 C6 C5 -2.9(6) . . . . ?
C2 C3 C4 C5 -1.7(8) . . . . ?
C3 C4 C5 C6 -0.8(7) . . . . ?
C3 C4 C5 C7 -178.6(5) . . . . ?
C4 C5 C6 N1 -174.8(4) . . . . ?
C4 C5 C6 C1 3.2(6) . . . . ?
C4 C5 C7 C8 175.3(5) . . . . ?
C5 C7 C8 C9 -0.4(7) . . . . ?
C6 N1 C9 C8 -2.3(7) . . . . ?
C6 N1 C9 C10 174.5(4) . . . . ?
C6 C1 C2 C3 0.3(7) . . . . ?
C6 C5 C7 C8 -2.5(7) . . . . ?
C7 C5 C6 N1 3.1(6) . . . . ?
C7 C5 C6 C1 -178.8(4) . . . . ?
C7 C8 C9 N1 2.9(7) . . . . ?
C7 C8 C9 C10 -173.6(4) . . . . ?
C8 C9 C10 N2 174.7(4) . . . . ?
C9 N1 C6 C1 -178.9(4) . . . . ?
C9 N1 C6 C5 -0.8(6) . . . . ?
C10 N2 N3 C11 -179.4(4) . . . . ?
C11 C12 C13 C14 174.9(5) . . . . ?
C11 C12 C17 O3 5.8(7) . . . . ?
C11 C12 C17 C16 -172.9(4) . . . . ?
C12 C13 C14 C15 0.1(8) . . . . ?
C13 C12 C17 O3 -173.8(4) . . . . ?
C13 C12 C17 C16 7.5(7) . . . . ?
C13 C14 C15 C16 3.3(9) . . . . ?
C14 C15 C16 C17 -1.1(8) . . . . ?
C15 C16 C17 O3 176.9(5) . . . . ?
C15 C16 C17 C12 -4.3(7) . . . . ?
C17 C12 C13 C14 -5.4(7) . . . . ?
C18 C19 C20 C21 -1.5(8) . . . . ?
C19 C18 C23 N4 178.5(4) . . . . ?
C19 C18 C23 C22 -1.7(7) . . . . ?
C19 C20 C21 C22 -0.8(8) . . . . ?
C20 C21 C22 C23 1.8(7) . . . . ?
C20 C21 C22 C24 -179.0(5) . . . . ?
C21 C22 C23 N4 179.3(4) . . . . ?
C21 C22 C23 C18 -0.5(7) . . . . ?
C21 C22 C24 C25 -178.9(5) . . . . ?
C22 C24 C25 C26 0.1(9) . . . . ?
C23 N4 C26 C25 1.1(7) . . . . ?
C23 N4 C26 C27 -179.1(4) . . . . ?
C23 C18 C19 C20 2.7(7) . . . . ?
C23 C22 C24 C25 0.3(8) . . . . ?
C24 C22 C23 N4 0.0(7) . . . . ?
C24 C22 C23 C18 -179.8(5) . . . . ?
C24 C25 C26 N4 -0.8(8) . . . . ?
C24 C25 C26 C27 179.4(5) . . . . ?
C25 C26 C27 N5 175.8(5) . . . . ?
C26 N4 C23 C18 179.1(4) . . . . ?
C26 N4 C23 C22 -0.7(7) . . . . ?
C27 N5 N6 C28 -177.4(4) . . . . ?
C28 C29 C30 C31 -178.1(5) . . . . ?
C28 C29 C34 O6 -1.4(8) . . . . ?
C28 C29 C34 C33 178.0(5) . . . . ?
C29 C30 C31 C32 0.4(8) . . . . ?
C30 C29 C34 O6 -179.4(5) . . . . ?
C30 C29 C34 C33 0.0(7) . . . . ?
C30 C31 C32 C33 -0.8(8) . . . . ?
C31 C32 C33 C34 0.7(8) . . . . ?
C32 C33 C34 O6 179.1(5) . . . . ?
C32 C33 C34 C29 -0.3(8) . . . . ?
C34 C29 C30 C31 0.0(7) . . . . ?
